data_7048383
loop_
_publ_author_name
'Subramanian, Gowtham'
'Sadeer, Abdul'
'Mukherjee, Kalyani'
'Kojima, Tadayuki'
'Tripathi, Pallavi'
'Naidu, Renugah'
'Tay, Shan Wen'
'Pang, Jia Hao'
'Pullarkat, Sumod A.'
'Chandramohanadas, Rajesh'

_publ_section_title
;
 Evaluation of ferrocenyl phosphines as potent antimalarials targeting the
 digestive vacuole function of Plasmodium falciparum.
;
_journal_issue 3
_journal_name_full 'Dalton transactions (Cambridge, England : 2003)'
_journal_page_first 1108
_journal_page_last 1117
_journal_paper_doi 10.1039/c8dt04263b
_journal_volume 48
_journal_year 2019
_chemical_formula_sum 'C29 H25 Au Cl Fe O2 P'
_chemical_formula_weight 724.72
_space_group_crystal_system monoclinic
_space_group_IT_number 14
_space_group_name_Hall '-P 2ybc'
_space_group_name_H-M_alt 'P 1 21/c 1'
_symmetry_space_group_name_Hall '-P 2ybc'
_symmetry_space_group_name_H-M 'P 1 21/c 1'
_atom_sites_solution_hydrogens geom
_atom_sites_solution_primary dual
_audit_update_record
;
2018-10-24 deposited with the CCDC.
2018-12-17 downloaded from the CCDC.
;
_cell_angle_alpha 90
_cell_angle_beta 96.9250(10)
_cell_angle_gamma 90
_cell_formula_units_Z 4
_cell_length_a 9.0226(2)
_cell_length_b 11.2002(2)
_cell_length_c 25.5416(6)
_cell_measurement_reflns_used 9985
_cell_measurement_temperature 100.(2)
_cell_measurement_theta_max 31.4798
_cell_measurement_theta_min 2.4265
_cell_volume 2562.27(9)
_computing_cell_refinement 'SAINT V8.38A (Bruker AXS Inc., 2017)'
_computing_data_collection 'APEX3 (Bruker AXS Inc., 2018)'
_computing_data_reduction 'SAINT V8.38A (Bruker AXS Inc., 2017)'
_computing_molecular_graphics 'XP (Bruker AXS Inc., 2018)'
_computing_publication_material 'APEX3 (Bruker AXS Inc., 2018)'
_computing_structure_refinement 'SHELXL-2017/1 (Sheldrick, 2017)'
_computing_structure_solution 'XT, VERSION 2014/5'
_diffrn_ambient_temperature 100.(2)
_diffrn_detector_area_resol_mean 7.4074
_diffrn_measured_fraction_theta_full 0.997
_diffrn_measured_fraction_theta_max 0.997
_diffrn_measurement_device_type 'Photon II CPADs detector'
_diffrn_measurement_method 'phi and omega scans'
_diffrn_radiation_monochromator 'Multilayer Mirror'
_diffrn_radiation_type MoK\a
_diffrn_radiation_wavelength 0.71073
_diffrn_reflns_av_R_equivalents 0.0622
_diffrn_reflns_av_unetI/netI 0.0624
_diffrn_reflns_limit_h_max 13
_diffrn_reflns_limit_h_min -13
_diffrn_reflns_limit_k_max 16
_diffrn_reflns_limit_k_min -16
_diffrn_reflns_limit_l_max 37
_diffrn_reflns_limit_l_min -37
_diffrn_reflns_number 34522
_diffrn_reflns_theta_full 31.53
_diffrn_reflns_theta_max 31.53
_diffrn_reflns_theta_min 2.27
_diffrn_source 'Incoatec microfocus source'
_diffrn_source_type 'Bruker D8 Quest'
_exptl_absorpt_coefficient_mu 6.477
_exptl_absorpt_correction_T_max 0.88
_exptl_absorpt_correction_T_min 0.58
_exptl_absorpt_correction_type multi-scan
_exptl_absorpt_process_details
;
SADABS-2016/2 - Bruker AXS area detector scaling and absorption correction
;
_exptl_crystal_colour orange
_exptl_crystal_density_diffrn 1.879
_exptl_crystal_density_method 'not measured'
_exptl_crystal_description block
_exptl_crystal_F_000 1408
_exptl_crystal_size_max 0.100
_exptl_crystal_size_mid 0.040
_exptl_crystal_size_min 0.020
_refine_diff_density_max 1.396
_refine_diff_density_min -1.609
_refine_ls_extinction_method none
_refine_ls_goodness_of_fit_ref 1.030
_refine_ls_hydrogen_treatment constr
_refine_ls_matrix_type full
_refine_ls_number_parameters 316
_refine_ls_number_reflns 8538
_refine_ls_number_restraints 0
_refine_ls_restrained_S_all 1.030
_refine_ls_R_factor_all 0.0617
_refine_ls_R_factor_gt 0.0386
_refine_ls_shift/su_max 0.002
_refine_ls_shift/su_mean 0.000
_refine_ls_structure_factor_coef Fsqd
_refine_ls_weighting_details 'w=1/[\s^2^(Fo^2^)+(0.0169P)^2^+3.8876P] where P=(Fo^2^+2Fc^2^)/3'
_refine_ls_weighting_scheme calc
_refine_ls_wR_factor_gt 0.0621
_refine_ls_wR_factor_ref 0.0708
_reflns_number_gt 6521
_reflns_number_total 8538
_reflns_threshold_expression 'I > 2\s(I)'
_cod_data_source_file c8dt04263b3.cif
_cod_data_source_block leung1092m
_cod_depositor_comments
;
The following automatic conversions were performed:

'_exptl_absorpt_correction_type' value 'Multi-Scan' changed to
'multi-scan' according to
/home/data/users/saulius/crontab/automatic-downloads/rss-feeds/RSC/lib/dictionaries/cif_core.dic
dictionary named 'cif_core.dic' version 2.4.2 from 2011-04-26.

Automatic conversion script
Id: cif_fix_values 4973 2017-02-22 13:04:09Z antanas 

 Adding full bibliography for 7048383.cif.
;
_cod_database_code 7048383

loop_
_space_group_symop_operation_xyz
'x, y, z'
'-x, y+1/2, -z+1/2'
'-x, -y, -z'
'x, -y-1/2, z-1/2'

loop_
_atom_site_type_symbol
_atom_site_label
_atom_site_fract_x
_atom_site_fract_y
_atom_site_fract_z
_atom_site_U_iso_or_equiv
_atom_site_adp_type
_atom_site_calc_flag
_atom_site_refinement_flags_adp
_atom_site_refinement_flags_posn
_atom_site_occupancy
Au Au1 0.83846(2) 0.84284(2) 0.47177(2) 0.01478(4) Uani d . . 1
C C1 0.1629(6) 0.4717(5) 0.4439(2) 0.0406(13) Uani d . . 1
H H1 0.161451 0.432824 0.479135 0.049 Uiso calc U R 1
C C2 0.0660(5) 0.5618(5) 0.4226(2) 0.0304(11) Uani d . . 1
H H2 -0.016082 0.598924 0.440063 0.037 Uiso calc U R 1
C C3 0.1051(5) 0.5918(4) 0.37261(19) 0.0248(10) Uani d . . 1
H H3 0.055618 0.654133 0.34848 0.03 Uiso calc U R 1
C C4 0.2265(5) 0.5202(4) 0.3625(2) 0.0300(11) Uani d . . 1
H H4 0.277867 0.521523 0.329926 0.036 Uiso calc U R 1
C C5 0.2616(5) 0.4450(4) 0.4070(2) 0.0389(14) Uani d . . 1
H H5 0.343047 0.383882 0.411449 0.047 Uiso calc U R 1
C C6 0.4876(4) 0.6504(4) 0.46978(16) 0.0188(8) Uani d . . 1
H H6 0.565875 0.588942 0.480406 0.023 Uiso calc U R 1
C C7 0.3720(5) 0.6869(4) 0.50000(18) 0.0249(10) Uani d . . 1
H H7 0.355469 0.655553 0.535503 0.03 Uiso calc U R 1
C C8 0.2844(5) 0.7744(4) 0.47080(19) 0.0254(10) Uani d . . 1
H H8 0.195275 0.815676 0.482123 0.03 Uiso calc U R 1
C C9 0.3436(4) 0.7927(3) 0.42250(18) 0.0189(9) Uani d . . 1
H H9 0.303282 0.849251 0.393967 0.023 Uiso calc U R 1
C C10 0.4701(4) 0.7157(3) 0.42122(16) 0.0138(7) Uani d . . 1
C C11 0.5747(4) 0.7170(3) 0.37960(16) 0.0139(8) Uani d . . 1
H H11 0.51376 0.731093 0.344777 0.017 Uiso calc U R 1
C C12 0.6632(4) 0.6001(3) 0.37542(16) 0.0154(8) Uani d . . 1
H H12A 0.769159 0.620059 0.373145 0.018 Uiso calc U R 1
H H12B 0.659138 0.552796 0.407963 0.018 Uiso calc U R 1
C C13 0.6053(4) 0.5244(3) 0.32832(16) 0.0147(8) Uani d . . 1
C C14 0.6693(4) 0.4052(3) 0.32628(15) 0.0145(8) Uani d . . 1
C C15 0.7727(4) 0.3434(4) 0.35862(16) 0.0181(8) Uani d . . 1
H H15 0.823714 0.370306 0.391203 0.022 Uiso calc U R 1
C C16 0.7899(5) 0.2315(3) 0.33451(18) 0.0211(9) Uani d . . 1
H H16 0.855249 0.168931 0.347525 0.025 Uiso calc U R 1
C C17 0.6961(5) 0.2310(3) 0.28980(18) 0.0227(9) Uani d . . 1
H H17 0.683763 0.165686 0.265918 0.027 Uiso calc U R 1
C C18 0.5764(4) 0.9716(3) 0.38421(15) 0.0126(7) Uani d . . 1
C C19 0.5408(4) 1.0332(3) 0.42876(16) 0.0178(8) Uani d . . 1
H H19 0.593602 1.017587 0.462527 0.021 Uiso calc U R 1
C C20 0.4267(5) 1.1178(4) 0.42278(18) 0.0209(9) Uani d . . 1
H H20 0.400035 1.158762 0.45284 0.025 Uiso calc U R 1
C C21 0.3518(5) 1.1428(4) 0.37336(17) 0.0203(9) Uani d . . 1
H H21 0.272977 1.199495 0.369779 0.024 Uiso calc U R 1
C C22 0.3919(5) 1.0849(4) 0.32914(17) 0.0194(8) Uani d . . 1
H H22 0.343513 1.104312 0.295094 0.023 Uiso calc U R 1
C C23 0.5030(4) 0.9986(3) 0.33483(16) 0.0159(8) Uani d . . 1
H H23 0.52896 0.957747 0.304647 0.019 Uiso calc U R 1
C C24 0.8145(4) 0.8527(3) 0.33870(15) 0.0144(7) Uani d . . 1
C C25 0.7650(5) 0.8105(4) 0.28828(17) 0.0201(9) Uani d . . 1
H H25 0.671506 0.770949 0.281839 0.024 Uiso calc U R 1
C C26 0.8516(5) 0.8261(4) 0.24750(18) 0.0250(10) Uani d . . 1
H H26 0.81763 0.796694 0.213256 0.03 Uiso calc U R 1
C C27 0.9870(5) 0.8841(4) 0.25668(19) 0.0259(10) Uani d . . 1
H H27 1.045667 0.895782 0.228604 0.031 Uiso calc U R 1
C C28 1.0375(5) 0.9254(4) 0.30656(19) 0.0254(10) Uani d . . 1
H H28 1.131275 0.964708 0.312746 0.031 Uiso calc U R 1
C C29 0.9524(4) 0.9098(4) 0.34764(17) 0.0186(8) Uani d . . 1
H H29 0.987948 0.938068 0.381933 0.022 Uiso calc U R 1
Cl Cl1 0.97890(11) 0.84359(10) 0.55232(4) 0.0250(2) Uani d . . 1
Fe Fe1 0.28153(6) 0.61895(5) 0.42895(2) 0.01630(12) Uani d . . 1
O O1 0.5147(3) 0.5612(2) 0.29272(11) 0.0199(6) Uani d . . 1
O O2 0.6202(3) 0.3364(2) 0.28290(12) 0.0211(6) Uani d . . 1
P P1 0.70238(10) 0.84546(9) 0.39305(4) 0.01203(18) Uani d . . 1

loop_
_atom_site_aniso_label
_atom_site_aniso_U_11
_atom_site_aniso_U_22
_atom_site_aniso_U_33
_atom_site_aniso_U_12
_atom_site_aniso_U_13
_atom_site_aniso_U_23
Au1 0.01354(7) 0.01924(7) 0.01092(7) 0.00056(6) -0.00114(5) -0.00148(6)
C1 0.036(3) 0.041(3) 0.042(3) -0.023(2) -0.006(2) 0.014(3)
C2 0.014(2) 0.045(3) 0.032(3) -0.010(2) -0.0001(19) -0.006(2)
C3 0.019(2) 0.027(2) 0.025(3) -0.0027(18) -0.0080(18) -0.0026(19)
C4 0.024(2) 0.035(3) 0.031(3) -0.011(2) 0.002(2) -0.020(2)
C5 0.025(2) 0.014(2) 0.072(4) -0.0026(19) -0.020(3) -0.010(2)
C6 0.0173(19) 0.024(2) 0.0140(19) -0.0070(17) -0.0017(15) -0.0007(17)
C7 0.023(2) 0.034(3) 0.019(2) -0.0081(19) 0.0058(18) -0.0045(18)
C8 0.022(2) 0.024(2) 0.032(3) -0.0077(18) 0.011(2) -0.0118(19)
C9 0.0130(18) 0.0133(18) 0.030(2) 0.0003(16) 0.0010(17) -0.0046(17)
C10 0.0145(18) 0.0121(17) 0.0148(19) -0.0037(15) 0.0015(15) -0.0028(14)
C11 0.0097(17) 0.0169(19) 0.0145(19) -0.0002(15) -0.0011(15) 0.0021(15)
C12 0.0121(18) 0.0172(19) 0.016(2) -0.0002(15) -0.0033(15) -0.0001(15)
C13 0.0139(18) 0.0161(18) 0.0145(19) 0.0007(15) 0.0032(15) 0.0021(15)
C14 0.0189(19) 0.0126(18) 0.0116(19) 0.0000(15) -0.0001(15) 0.0007(14)
C15 0.0203(19) 0.0161(18) 0.0167(19) -0.0021(17) -0.0032(16) 0.0015(16)
C16 0.024(2) 0.0120(18) 0.026(2) 0.0038(17) -0.0034(18) 0.0038(16)
C17 0.028(2) 0.0111(18) 0.027(2) 0.0014(17) -0.0015(19) -0.0044(17)
C18 0.0138(17) 0.0109(17) 0.0128(18) -0.0021(14) 0.0007(15) -0.0014(14)
C19 0.0187(19) 0.020(2) 0.014(2) -0.0009(16) 0.0007(16) -0.0028(15)
C20 0.021(2) 0.021(2) 0.021(2) -0.0007(17) 0.0026(18) -0.0056(17)
C21 0.020(2) 0.017(2) 0.023(2) 0.0061(16) -0.0021(17) 0.0014(16)
C22 0.022(2) 0.019(2) 0.017(2) 0.0000(17) -0.0006(17) 0.0014(16)
C23 0.0157(18) 0.0189(19) 0.0131(19) -0.0002(16) 0.0026(15) 0.0027(15)
C24 0.0122(17) 0.0165(18) 0.0144(18) 0.0017(15) 0.0016(14) -0.0003(15)
C25 0.0169(19) 0.024(2) 0.019(2) -0.0054(17) 0.0006(17) -0.0028(16)
C26 0.031(2) 0.029(2) 0.016(2) -0.0002(19) 0.0070(19) -0.0026(18)
C27 0.026(2) 0.025(2) 0.029(3) -0.0022(19) 0.010(2) 0.0033(19)
C28 0.018(2) 0.033(2) 0.026(2) -0.0037(19) 0.0044(19) 0.0027(19)
C29 0.0143(19) 0.025(2) 0.016(2) 0.0003(16) 0.0016(16) -0.0035(16)
Cl1 0.0227(5) 0.0382(6) 0.0127(5) 0.0017(5) -0.0029(4) -0.0030(4)
Fe1 0.0130(3) 0.0157(3) 0.0201(3) -0.0027(2) 0.0013(2) -0.0008(2)
O1 0.0224(15) 0.0216(15) 0.0138(15) 0.0057(12) -0.0057(12) -0.0026(11)
O2 0.0243(15) 0.0181(14) 0.0184(15) 0.0015(13) -0.0073(12) -0.0029(12)
P1 0.0117(4) 0.0144(4) 0.0098(4) -0.0003(4) 0.0004(4) -0.0003(4)

loop_
_atom_type_symbol
_atom_type_description
_atom_type_scat_dispersion_real
_atom_type_scat_dispersion_imag
_atom_type_scat_source
C C 0.0033 0.0016 'International Tables Vol C Tables 4.2.6.8 and 6.1.1.4'
H H 0.0000 0.0000 'International Tables Vol C Tables 4.2.6.8 and 6.1.1.4'
Au Au -2.0133 8.8022 'International Tables Vol C Tables 4.2.6.8 and 6.1.1.4'
Cl Cl 0.1484 0.1585 'International Tables Vol C Tables 4.2.6.8 and 6.1.1.4'
Fe Fe 0.3463 0.8444 'International Tables Vol C Tables 4.2.6.8 and 6.1.1.4'
P P 0.1023 0.0942 'International Tables Vol C Tables 4.2.6.8 and 6.1.1.4'
O O 0.0106 0.0060 'International Tables Vol C Tables 4.2.6.8 and 6.1.1.4'

loop_
_geom_angle_atom_site_label_1
_geom_angle_atom_site_label_2
_geom_angle_atom_site_label_3
_geom_angle
P1 Au1 Cl1 179.00(4)
C2 C1 C5 108.0(5)
C2 C1 Fe1 70.1(3)
C5 C1 Fe1 69.8(3)
C2 C1 H1 126.0
C5 C1 H1 126.0
Fe1 C1 H1 126.0
C1 C2 C3 108.2(4)
C1 C2 Fe1 69.6(3)
C3 C2 Fe1 69.8(2)
C1 C2 H2 125.9
C3 C2 H2 125.9
Fe1 C2 H2 125.9
C4 C3 C2 108.5(4)
C4 C3 Fe1 69.8(3)
C2 C3 Fe1 69.8(3)
C4 C3 H3 125.8
C2 C3 H3 125.8
Fe1 C3 H3 125.8
C3 C4 C5 107.2(4)
C3 C4 Fe1 69.8(3)
C5 C4 Fe1 69.3(3)
C3 C4 H4 126.4
C5 C4 H4 126.4
Fe1 C4 H4 126.4
C1 C5 C4 108.2(4)
C1 C5 Fe1 69.7(3)
C4 C5 Fe1 69.8(3)
C1 C5 H5 125.9
C4 C5 H5 125.9
Fe1 C5 H5 125.9
C7 C6 C10 108.1(4)
C7 C6 Fe1 69.4(2)
C10 C6 Fe1 69.4(2)
C7 C6 H6 126.0
C10 C6 H6 126.0
Fe1 C6 H6 126.0
C8 C7 C6 108.1(4)
C8 C7 Fe1 69.6(3)
C6 C7 Fe1 69.7(2)
C8 C7 H7 125.9
C6 C7 H7 125.9
Fe1 C7 H7 125.9
C7 C8 C9 108.3(4)
C7 C8 Fe1 69.9(3)
C9 C8 Fe1 69.5(2)
C7 C8 H8 125.8
C9 C8 H8 125.8
Fe1 C8 H8 125.8
C8 C9 C10 108.5(4)
C8 C9 Fe1 69.8(2)
C10 C9 Fe1 69.8(2)
C8 C9 H9 125.8
C10 C9 H9 125.8
Fe1 C9 H9 125.8
C6 C10 C9 107.0(3)
C6 C10 C11 127.2(3)
C9 C10 C11 125.4(4)
C6 C10 Fe1 69.7(2)
C9 C10 Fe1 69.1(2)
C11 C10 Fe1 132.3(3)
C10 C11 C12 114.5(3)
C10 C11 P1 107.8(3)
C12 C11 P1 110.9(2)
C10 C11 H11 107.8
C12 C11 H11 107.8
P1 C11 H11 107.8
C13 C12 C11 113.5(3)
C13 C12 H12A 108.9
C11 C12 H12A 108.9
C13 C12 H12B 108.9
C11 C12 H12B 108.9
H12A C12 H12B 107.7
O1 C13 C14 121.1(4)
O1 C13 C12 122.7(3)
C14 C13 C12 116.2(3)
C15 C14 O2 109.6(3)
C15 C14 C13 133.7(4)
O2 C14 C13 116.7(3)
C14 C15 C16 106.8(4)
C14 C15 H15 126.6
C16 C15 H15 126.6
C17 C16 C15 106.6(4)
C17 C16 H16 126.7
C15 C16 H16 126.7
C16 C17 O2 111.2(4)
C16 C17 H17 124.4
O2 C17 H17 124.4
C23 C18 C19 120.1(4)
C23 C18 P1 120.5(3)
C19 C18 P1 119.0(3)
C20 C19 C18 119.0(4)
C20 C19 H19 120.5
C18 C19 H19 120.5
C21 C20 C19 120.6(4)
C21 C20 H20 119.7
C19 C20 H20 119.7
C22 C21 C20 120.0(4)
C22 C21 H21 120.0
C20 C21 H21 120.0
C21 C22 C23 119.7(4)
C21 C22 H22 120.1
C23 C22 H22 120.1
C18 C23 C22 120.5(4)
C18 C23 H23 119.8
C22 C23 H23 119.8
C29 C24 C25 119.2(3)
C29 C24 P1 117.7(3)
C25 C24 P1 123.0(3)
C26 C25 C24 120.3(4)
C26 C25 H25 119.8
C24 C25 H25 119.8
C27 C26 C25 120.0(4)
C27 C26 H26 120.0
C25 C26 H26 120.0
C26 C27 C28 120.1(4)
C26 C27 H27 119.9
C28 C27 H27 119.9
C29 C28 C27 120.4(4)
C29 C28 H28 119.8
C27 C28 H28 119.8
C28 C29 C24 120.0(4)
C28 C29 H29 120.0
C24 C29 H29 120.0
C1 Fe1 C5 40.5(2)
C1 Fe1 C2 40.4(2)
C5 Fe1 C2 67.9(2)
C1 Fe1 C3 68.1(2)
C5 Fe1 C3 68.0(2)
C2 Fe1 C3 40.40(18)
C1 Fe1 C4 68.6(2)
C5 Fe1 C4 40.9(2)
C2 Fe1 C4 68.17(18)
C3 Fe1 C4 40.41(17)
C1 Fe1 C9 161.6(2)
C5 Fe1 C9 155.7(2)
C2 Fe1 C9 124.26(19)
C3 Fe1 C9 106.53(18)
C4 Fe1 C9 119.6(2)
C1 Fe1 C8 124.6(2)
C5 Fe1 C8 163.4(2)
C2 Fe1 C8 105.16(18)
C3 Fe1 C8 117.18(19)
C4 Fe1 C8 152.4(2)
C9 Fe1 C8 40.64(16)
C1 Fe1 C7 107.4(2)
C5 Fe1 C7 127.9(2)
C2 Fe1 C7 117.57(18)
C3 Fe1 C7 151.30(17)
C4 Fe1 C7 166.6(2)
C9 Fe1 C7 68.41(18)
C8 Fe1 C7 40.48(19)
C1 Fe1 C10 155.89(19)
C5 Fe1 C10 121.91(18)
C2 Fe1 C10 163.00(19)
C3 Fe1 C10 126.81(17)
C4 Fe1 C10 109.23(17)
C9 Fe1 C10 41.13(15)
C8 Fe1 C10 68.94(15)
C7 Fe1 C10 68.97(16)
C1 Fe1 C6 120.7(2)
C5 Fe1 C6 110.49(19)
C2 Fe1 C6 153.39(18)
C3 Fe1 C6 165.77(17)
C4 Fe1 C6 129.24(17)
C9 Fe1 C6 68.64(17)
C8 Fe1 C6 68.50(18)
C7 Fe1 C6 40.90(15)
C10 Fe1 C6 40.92(15)
C17 O2 C14 105.8(3)
C18 P1 C24 105.60(17)
C18 P1 C11 102.48(16)
C24 P1 C11 106.56(18)
C18 P1 Au1 113.12(13)
C24 P1 Au1 113.18(13)
C11 P1 Au1 114.90(13)

loop_
_geom_bond_atom_site_label_1
_geom_bond_atom_site_label_2
_geom_bond_distance
Au1 P1 2.2260(10)
Au1 Cl1 2.2825(11)
C1 C2 1.402(7)
C1 C5 1.406(8)
C1 Fe1 2.028(5)
C1 H1 1.0
C2 C3 1.406(6)
C2 Fe1 2.035(4)
C2 H2 1.0
C3 C4 1.406(6)
C3 Fe1 2.036(4)
C3 H3 1.0
C4 C5 1.420(7)
C4 Fe1 2.037(4)
C4 H4 1.0
C5 Fe1 2.030(4)
C5 H5 1.0
C6 C7 1.431(5)
C6 C10 1.432(5)
C6 Fe1 2.050(4)
C6 H6 1.0
C7 C8 1.414(7)
C7 Fe1 2.045(5)
C7 H7 1.0
C8 C9 1.417(6)
C8 Fe1 2.042(4)
C8 H8 1.0
C9 C10 1.435(5)
C9 Fe1 2.038(4)
C9 H9 1.0
C10 C11 1.504(5)
C10 Fe1 2.047(4)
C11 C12 1.545(5)
C11 P1 1.849(4)
C11 H11 1.0
C12 C13 1.513(5)
C12 H12A 0.99
C12 H12B 0.99
C13 O1 1.219(5)
C13 C14 1.458(5)
C14 C15 1.358(5)
C14 O2 1.378(5)
C15 C16 1.413(6)
C15 H15 0.95
C16 C17 1.337(6)
C16 H16 0.95
C17 O2 1.366(5)
C17 H17 0.95
C18 C23 1.385(5)
C18 C19 1.401(5)
C18 P1 1.811(4)
C19 C20 1.394(6)
C19 H19 0.95
C20 C21 1.386(6)
C20 H20 0.95
C21 C22 1.388(6)
C21 H21 0.95
C22 C23 1.387(5)
C22 H22 0.95
C23 H23 0.95
C24 C29 1.392(5)
C24 C25 1.394(6)
C24 P1 1.816(4)
C25 C26 1.386(5)
C25 H25 0.95
C26 C27 1.379(6)
C26 H26 0.95
C27 C28 1.380(6)
C27 H27 0.95
C28 C29 1.384(5)
C28 H28 0.95
C29 H29 0.95
